data_7203503
loop_
_publ_author_name
'Jian, Fangfang'
'Xiao, Hailian'
'Bai, Zhengshuai'
'Zhao, Pusu'

_publ_section_title
;
 Synthesis, characterization and nonlinear optical effects of M4(?4-O)
 core complexes with large two-photon absorption cross-section
;
_journal_issue 38
_journal_name_full 'Journal of Materials Chemistry'
_journal_page_first 3746
_journal_paper_doi 10.1039/b607731e
_journal_volume 16
_journal_year 2006
_chemical_formula_sum 'C42 H24 Fe4 N6 O S12'
_chemical_formula_weight 1236.79
_chemical_name_systematic
;
?
;
_space_group_IT_number 148
_symmetry_cell_setting trigonal
_symmetry_space_group_name_Hall '-R 3'
_symmetry_space_group_name_H-M 'R -3 :H'
_atom_sites_solution_hydrogens geom
_atom_sites_solution_primary direct
_atom_sites_solution_secondary difmap
_audit_creation_method SHELXL-97
_cell_angle_alpha 90.00
_cell_angle_beta 90.00
_cell_angle_gamma 120.00
_cell_formula_units_Z 6
_cell_length_a 18.217(6)
_cell_length_b 18.217(6)
_cell_length_c 24.865(7)
_cell_measurement_temperature 293(2)
_cell_volume 7146(4)
_computing_cell_refinement 'SAINT (Siemens, 1996)'
_computing_data_collection 'SMART (Siemens, 1996)'
_computing_data_reduction SHELXTL
_computing_molecular_graphics SHELXTL
_computing_publication_material SHELXTL
_computing_structure_refinement 'SHELXL-97 (Sheldrick, 1997)'
_computing_structure_solution 'SHELXS-97 (Sheldrick, 1990)'
_diffrn_ambient_temperature 293(2)
_diffrn_measured_fraction_theta_full 0.947
_diffrn_measured_fraction_theta_max 0.947
_diffrn_measurement_device_type 'CCD area detector'
_diffrn_measurement_method 'phi and omega scans'
_diffrn_radiation_monochromator graphite
_diffrn_radiation_source 'fine-focus sealed tube'
_diffrn_radiation_type MoK\a
_diffrn_radiation_wavelength 0.71073
_diffrn_reflns_av_R_equivalents 0.2066
_diffrn_reflns_av_sigmaI/netI 0.1572
_diffrn_reflns_limit_h_max 21
_diffrn_reflns_limit_h_min -13
_diffrn_reflns_limit_k_max 20
_diffrn_reflns_limit_k_min -21
_diffrn_reflns_limit_l_max 28
_diffrn_reflns_limit_l_min -28
_diffrn_reflns_number 8955
_diffrn_reflns_theta_full 24.49
_diffrn_reflns_theta_max 24.49
_diffrn_reflns_theta_min 1.53
_diffrn_standards_decay_% 0
_exptl_absorpt_coefficient_mu 1.763
_exptl_absorpt_correction_type none
_exptl_crystal_colour brown
_exptl_crystal_density_diffrn 1.724
_exptl_crystal_density_method 'not measured'
_exptl_crystal_description block
_exptl_crystal_F_000 3732
_exptl_crystal_size_max 0.30
_exptl_crystal_size_mid 0.25
_exptl_crystal_size_min 0.20
_refine_diff_density_max 0.503
_refine_diff_density_min -0.582
_refine_diff_density_rms 0.116
_refine_ls_extinction_coef 0.00082(11)
_refine_ls_extinction_expression Fc^*^=kFc[1+0.001xFc^2^\l^3^/sin(2\q)]^-1/4^
_refine_ls_extinction_method SHELXL
_refine_ls_goodness_of_fit_ref 1.023
_refine_ls_hydrogen_treatment constr
_refine_ls_matrix_type full
_refine_ls_number_parameters 197
_refine_ls_number_reflns 2507
_refine_ls_number_restraints 0
_refine_ls_restrained_S_all 1.023
_refine_ls_R_factor_all 0.1167
_refine_ls_R_factor_gt 0.0755
_refine_ls_shift/su_max 0.000
_refine_ls_shift/su_mean 0.000
_refine_ls_structure_factor_coef Fsqd
_refine_ls_weighting_details 'calc w=1/[\s^2^(Fo^2^)+(0.0084P)^2^+0.0000P] where P=(Fo^2^+2Fc^2^)/3'
_refine_ls_weighting_scheme calc
_refine_ls_wR_factor_gt 0.1298
_refine_ls_wR_factor_ref 0.1483
_reflns_number_gt 1784
_reflns_number_total 2507
_reflns_threshold_expression >2sigma(I)
_cod_data_source_file b607731e.txt
_cod_data_source_block compound_[Fe4(C7H4NS2)6]
_cod_depositor_comments
;
The following automatic conversions were performed:
'_symmetry_cell_setting' value 'Trigonal' changed to 'trigonal' according
to '/home/saulius/struct/CIF-dictionaries/cif_core.dic' dictionary named
'cif_core.dic' version 2.4.1 from 2010-06-29.

Automatic conversion script
Id: cif_fix_enum 1527 2010-12-29 10:47:43Z saulius 
;
_cod_original_sg_symbol_H-M R-3
_cod_database_code 7203503

loop_
_symmetry_equiv_pos_as_xyz
'x, y, z'
'-y, x-y, z'
'-x+y, -x, z'
'x+2/3, y+1/3, z+1/3'
'-y+2/3, x-y+1/3, z+1/3'
'-x+y+2/3, -x+1/3, z+1/3'
'x+1/3, y+2/3, z+2/3'
'-y+1/3, x-y+2/3, z+2/3'
'-x+y+1/3, -x+2/3, z+2/3'
'-x, -y, -z'
'y, -x+y, -z'
'x-y, x, -z'
'-x+2/3, -y+1/3, -z+1/3'
'y+2/3, -x+y+1/3, -z+1/3'
'x-y+2/3, x+1/3, -z+1/3'
'-x+1/3, -y+2/3, -z+2/3'
'y+1/3, -x+y+2/3, -z+2/3'
'x-y+1/3, x+2/3, -z+2/3'

loop_
_atom_site_label
_atom_site_type_symbol
_atom_site_fract_x
_atom_site_fract_y
_atom_site_fract_z
_atom_site_U_iso_or_equiv
_atom_site_adp_type
_atom_site_occupancy
_atom_site_symmetry_multiplicity
_atom_site_calc_flag
_atom_site_refinement_flags
_atom_site_disorder_assembly
_atom_site_disorder_group
Fe1 Fe 0.10344(7) 0.01202(7) 0.25666(5) 0.0311(4) Uani 1 1 d . . .
Fe2 Fe 0.0000 0.0000 0.14941(7) 0.0263(5) Uani 1 3 d S . .
S1 S 0.25046(14) 0.27965(15) 0.31129(10) 0.0508(7) Uani 1 1 d . . .
S2 S 0.13247(15) 0.09472(14) 0.33296(9) 0.0464(7) Uani 1 1 d . . .
S3 S 0.24580(14) 0.24771(14) 0.13932(10) 0.0464(7) Uani 1 1 d . . .
S4 S 0.20755(15) 0.08829(16) 0.19367(10) 0.0548(8) Uani 1 1 d . . .
O1 O 0.0000 0.0000 0.2260(4) 0.039(2) Uani 1 3 d S . .
N1 N 0.1021(4) 0.1964(4) 0.2697(3) 0.0366(17) Uani 1 1 d . . .
N2 N 0.1013(4) 0.1139(4) 0.1298(3) 0.0360(17) Uani 1 1 d . . .
C1 C 0.1002(6) 0.3105(5) 0.2161(3) 0.046(2) Uani 1 1 d . . .
H1A H 0.0463 0.2742 0.2025 0.055 Uiso 1 1 calc R . .
C2 C 0.1423(6) 0.3943(5) 0.2013(4) 0.051(2) Uani 1 1 d . . .
H2A H 0.1171 0.4149 0.1778 0.061 Uiso 1 1 calc R . .
C3 C 0.2222(6) 0.4479(6) 0.2214(4) 0.058(3) Uani 1 1 d . . .
H3A H 0.2502 0.5047 0.2113 0.069 Uiso 1 1 calc R . .
C4 C 0.2616(6) 0.4194(5) 0.2561(4) 0.051(3) Uani 1 1 d . . .
H4A H 0.3152 0.4563 0.2698 0.061 Uiso 1 1 calc R . .
C5 C 0.2194(5) 0.3346(5) 0.2698(3) 0.036(2) Uani 1 1 d . . .
C6 C 0.1378(5) 0.2798(5) 0.2513(3) 0.034(2) Uani 1 1 d . . .
C7 C 0.1563(5) 0.1886(5) 0.3021(3) 0.041(2) Uani 1 1 d . . .
C8 C 0.0331(5) 0.1620(6) 0.0626(3) 0.048(2) Uani 1 1 d . . .
H8A H -0.0169 0.1100 0.0618 0.058 Uiso 1 1 calc R . .
C9 C 0.0424(6) 0.2270(6) 0.0308(4) 0.056(3) Uani 1 1 d . . .
H9A H -0.0010 0.2190 0.0076 0.067 Uiso 1 1 calc R . .
C10 C 0.1162(7) 0.3046(6) 0.0327(4) 0.060(3) Uani 1 1 d . . .
H10A H 0.1207 0.3483 0.0110 0.072 Uiso 1 1 calc R . .
C11 C 0.1825(6) 0.3198(5) 0.0652(3) 0.042(2) Uani 1 1 d . . .
H11A H 0.2318 0.3724 0.0662 0.050 Uiso 1 1 calc R . .
C12 C 0.1722(5) 0.2528(5) 0.0965(3) 0.040(2) Uani 1 1 d . . .
C13 C 0.0982(5) 0.1744(5) 0.0957(3) 0.038(2) Uani 1 1 d . . .
C14 C 0.1746(5) 0.1423(5) 0.1538(3) 0.034(2) Uani 1 1 d . . .

loop_
_atom_site_aniso_label
_atom_site_aniso_U_11
_atom_site_aniso_U_22
_atom_site_aniso_U_33
_atom_site_aniso_U_23
_atom_site_aniso_U_13
_atom_site_aniso_U_12
Fe1 0.0253(7) 0.0250(7) 0.0447(8) 0.0029(5) -0.0028(6) 0.0140(6)
Fe2 0.0206(7) 0.0206(7) 0.0378(12) 0.000 0.000 0.0103(3)
S1 0.0356(14) 0.0372(14) 0.0702(18) -0.0036(12) -0.0164(12) 0.0112(12)
S2 0.0478(15) 0.0341(14) 0.0537(15) 0.0000(11) -0.0137(12) 0.0177(12)
S3 0.0314(13) 0.0332(13) 0.0625(16) 0.0103(11) 0.0033(11) 0.0069(11)
S4 0.0305(13) 0.0608(17) 0.0767(18) 0.0312(14) 0.0087(12) 0.0256(13)
O1 0.028(3) 0.028(3) 0.060(7) 0.000 0.000 0.0138(17)
N1 0.030(4) 0.025(4) 0.048(5) 0.000(3) -0.004(3) 0.009(3)
N2 0.036(4) 0.022(4) 0.046(4) 0.005(3) -0.008(3) 0.012(3)
C1 0.048(6) 0.038(6) 0.048(6) 0.000(4) -0.005(5) 0.019(5)
C2 0.054(7) 0.032(5) 0.072(7) 0.013(5) 0.007(5) 0.026(5)
C3 0.063(7) 0.028(6) 0.078(8) 0.007(5) 0.013(6) 0.019(5)
C4 0.033(5) 0.030(5) 0.080(7) 0.000(5) -0.001(5) 0.009(5)
C5 0.030(5) 0.024(5) 0.047(5) 0.003(4) -0.001(4) 0.008(4)
C6 0.035(5) 0.024(5) 0.046(5) 0.000(4) -0.001(4) 0.017(4)
C7 0.044(6) 0.037(5) 0.051(6) -0.004(4) -0.004(4) 0.025(5)
C8 0.039(6) 0.043(6) 0.058(6) 0.002(5) -0.011(5) 0.017(5)
C9 0.067(7) 0.046(6) 0.051(6) 0.001(5) -0.014(5) 0.024(6)
C10 0.093(9) 0.063(7) 0.057(7) 0.018(5) 0.000(6) 0.064(7)
C11 0.046(6) 0.030(5) 0.045(6) 0.011(4) 0.011(5) 0.016(5)
C12 0.030(5) 0.044(6) 0.047(5) 0.012(4) 0.006(4) 0.018(5)
C13 0.044(6) 0.034(5) 0.039(5) 0.005(4) 0.005(4) 0.022(5)
C14 0.026(5) 0.032(5) 0.046(5) -0.003(4) -0.001(4) 0.016(4)

loop_
_atom_type_symbol
_atom_type_description
_atom_type_scat_dispersion_real
_atom_type_scat_dispersion_imag
_atom_type_scat_source
C C 0.0033 0.0016 'International Tables Vol C Tables 4.2.6.8 and 6.1.1.4'
H H 0.0000 0.0000 'International Tables Vol C Tables 4.2.6.8 and 6.1.1.4'
N N 0.0061 0.0033 'International Tables Vol C Tables 4.2.6.8 and 6.1.1.4'
O O 0.0106 0.0060 'International Tables Vol C Tables 4.2.6.8 and 6.1.1.4'
S S 0.1246 0.1234 'International Tables Vol C Tables 4.2.6.8 and 6.1.1.4'
Fe Fe 0.3463 0.8444 'International Tables Vol C Tables 4.2.6.8 and 6.1.1.4'

loop_
_geom_angle_atom_site_label_1
_geom_angle_atom_site_label_2
_geom_angle_atom_site_label_3
_geom_angle
_geom_angle_site_symmetry_1
_geom_angle_site_symmetry_3
_geom_angle_publ_flag
O1 Fe1 N1 111.70(19) . 3 ?
O1 Fe1 S4 105.1(2) . . ?
N1 Fe1 S4 110.3(2) 3 . ?
O1 Fe1 S2 106.8(2) . . ?
N1 Fe1 S2 114.30(19) 3 . ?
S4 Fe1 S2 108.21(10) . . ?
O1 Fe2 N2 103.93(19) . 2 ?
O1 Fe2 N2 103.93(19) . . ?
N2 Fe2 N2 114.40(14) 2 . ?
O1 Fe2 N2 103.93(19) . 3 ?
N2 Fe2 N2 114.40(14) 2 3 ?
N2 Fe2 N2 114.40(14) . 3 ?
C7 S1 C5 91.3(4) . . ?
C7 S2 Fe1 98.3(3) . . ?
C14 S3 C12 90.9(4) . . ?
C14 S4 Fe1 108.7(3) . . ?
Fe2 O1 Fe1 113.1(2) . 2 ?
Fe2 O1 Fe1 113.1(2) . 3 ?
Fe1 O1 Fe1 105.6(3) 2 3 ?
Fe2 O1 Fe1 113.1(2) . . ?
Fe1 O1 Fe1 105.6(3) 2 . ?
Fe1 O1 Fe1 105.6(3) 3 . ?
C7 N1 C6 110.3(7) . . ?
C7 N1 Fe1 117.4(6) . 2 ?
C6 N1 Fe1 132.3(6) . 2 ?
C14 N2 C13 113.3(7) . . ?
C14 N2 Fe2 121.4(5) . . ?
C13 N2 Fe2 124.8(5) . . ?
C2 C1 C6 120.1(8) . . ?
C1 C2 C3 119.7(9) . . ?
C2 C3 C4 121.6(8) . . ?
C3 C4 C5 118.2(8) . . ?
C4 C5 C6 121.2(8) . . ?
C4 C5 S1 129.7(7) . . ?
C6 C5 S1 109.0(6) . . ?
C1 C6 C5 119.0(7) . . ?
C1 C6 N1 126.1(7) . . ?
C5 C6 N1 114.8(7) . . ?
N1 C7 S1 114.5(6) . . ?
N1 C7 S2 122.8(7) . . ?
S1 C7 S2 122.6(5) . . ?
C9 C8 C13 119.1(9) . . ?
C8 C9 C10 120.3(9) . . ?
C11 C10 C9 122.6(9) . . ?
C10 C11 C12 116.2(9) . . ?
C11 C12 C13 122.2(8) . . ?
C11 C12 S3 128.4(7) . . ?
C13 C12 S3 109.2(6) . . ?
C8 C13 C12 119.6(8) . . ?
C8 C13 N2 127.1(8) . . ?
C12 C13 N2 113.3(7) . . ?
N2 C14 S4 128.4(6) . . ?
N2 C14 S3 113.2(6) . . ?
S4 C14 S3 118.4(5) . . ?

loop_
_geom_bond_atom_site_label_1
_geom_bond_atom_site_label_2
_geom_bond_distance
_geom_bond_site_symmetry_2
_geom_bond_publ_flag
Fe1 O1 1.941(4) . ?
Fe1 N1 2.027(6) 3 ?
Fe1 S4 2.312(3) . ?
Fe1 S2 2.314(3) . ?
Fe2 O1 1.904(9) . ?
Fe2 N2 2.030(6) 2 ?
Fe2 N2 2.030(6) . ?
Fe2 N2 2.030(6) 3 ?
S1 C7 1.703(9) . ?
S1 C5 1.718(8) . ?
S2 C7 1.720(8) . ?
S3 C14 1.735(8) . ?
S3 C12 1.749(8) . ?
S4 C14 1.704(8) . ?
O1 Fe1 1.941(4) 2 ?
O1 Fe1 1.941(4) 3 ?
N1 C7 1.336(9) . ?
N1 C6 1.398(9) . ?
N1 Fe1 2.027(6) 2 ?
N2 C14 1.309(9) . ?
N2 C13 1.412(9) . ?
C1 C2 1.372(11) . ?
C1 C6 1.390(11) . ?
C2 C3 1.378(12) . ?
C3 C4 1.379(12) . ?
C4 C5 1.381(11) . ?
C5 C6 1.391(11) . ?
C8 C9 1.361(11) . ?
C8 C13 1.367(11) . ?
C9 C10 1.381(12) . ?
C10 C11 1.361(12) . ?
C11 C12 1.381(11) . ?
C12 C13 1.390(11) . ?
